data_7026845
loop_
_publ_author_name
'Blagg, Robin J.'
'Connelly, Neil G.'
'Haddow, Mairi F.'
'Hamilton, Alex'
'Lusi, Matteo'
'Orpen, A. Guy'
'Ridgway, Benjamin M.'

_publ_section_title
;
 Isomerism in rhodium(I) N,S-donor heteroscorpionates: ring substituent
 and ancillary ligand effects.
;
_journal_issue 48
_journal_name_full 'Dalton transactions (Cambridge, England : 2003)'
_journal_page_first 11616
_journal_page_last 11627
_journal_paper_doi 10.1039/c0dt00774a
_journal_volume 39
_journal_year 2010
_chemical_formula_moiety 'C22 H42 B N11 O P Rh S2, 1.5(C H2 Cl2)'
_chemical_formula_sum 'C23.5 H45 B Cl3 N11 O P Rh S2'
_chemical_formula_weight 812.86
_chemical_name_systematic
;
?
;
_space_group_IT_number 2
_symmetry_cell_setting triclinic
_symmetry_space_group_name_Hall '-P 1'
_symmetry_space_group_name_H-M 'P -1'
_atom_sites_solution_hydrogens geom
_atom_sites_solution_primary direct
_atom_sites_solution_secondary difmap
_audit_creation_method SHELXL-97
_cell_angle_alpha 92.35(3)
_cell_angle_beta 93.44(3)
_cell_angle_gamma 99.11(3)
_cell_formula_units_Z 2
_cell_length_a 10.888(2)
_cell_length_b 12.172(2)
_cell_length_c 13.906(3)
_cell_measurement_reflns_used 6077
_cell_measurement_temperature 100(2)
_cell_measurement_theta_max 27.34
_cell_measurement_theta_min 2.3
_cell_volume 1814.0(6)
_computing_cell_refinement 'SMART v5.628 (Bruker-AXS, 1997-2002)'
_computing_data_collection 'SMART v5.628 (Bruker-AXS, 1997-2002)'
_computing_data_reduction 'SAINT v7.06A (Bruker-AXS, 1997-2003)'
_computing_molecular_graphics 'Bruker SHELXTL'
_computing_publication_material 'Bruker SHELXTL'
_computing_structure_refinement 'SHELXL-97 (Sheldrick, 1997)'
_computing_structure_solution 'SHELXS-97 (Sheldrick, 1990)'
_diffrn_ambient_temperature 100(2)
_diffrn_measured_fraction_theta_full 0.997
_diffrn_measured_fraction_theta_max 0.997
_diffrn_measurement_device_type 'Bruker-AXS D8'
_diffrn_measurement_method '\w scans'
_diffrn_radiation_monochromator graphite
_diffrn_radiation_source 'fine-focus sealed tube'
_diffrn_radiation_type MoK\a
_diffrn_radiation_wavelength 0.71073
_diffrn_reflns_av_R_equivalents 0.1923
_diffrn_reflns_av_sigmaI/netI 0.1393
_diffrn_reflns_limit_h_max 14
_diffrn_reflns_limit_h_min -14
_diffrn_reflns_limit_k_max 15
_diffrn_reflns_limit_k_min -15
_diffrn_reflns_limit_l_max 18
_diffrn_reflns_limit_l_min -18
_diffrn_reflns_number 20298
_diffrn_reflns_theta_full 27.48
_diffrn_reflns_theta_max 27.48
_diffrn_reflns_theta_min 1.47
_exptl_absorpt_coefficient_mu 0.888
_exptl_absorpt_correction_T_max 0.837
_exptl_absorpt_correction_T_min 0.678
_exptl_absorpt_correction_type multi-scan
_exptl_absorpt_process_details 'SADABS V2.03'
_exptl_crystal_colour colourless
_exptl_crystal_density_diffrn 1.488
_exptl_crystal_density_method 'not measured'
_exptl_crystal_description block
_exptl_crystal_F_000 838
_exptl_crystal_size_max 0.25
_exptl_crystal_size_mid 0.25
_exptl_crystal_size_min 0.2
_refine_diff_density_max 1.669
_refine_diff_density_min -2.185
_refine_diff_density_rms 0.159
_refine_ls_extinction_method none
_refine_ls_goodness_of_fit_ref 1.045
_refine_ls_hydrogen_treatment constr
_refine_ls_matrix_type full
_refine_ls_number_parameters 418
_refine_ls_number_reflns 8295
_refine_ls_number_restraints 0
_refine_ls_restrained_S_all 1.045
_refine_ls_R_factor_all 0.0687
_refine_ls_R_factor_gt 0.0482
_refine_ls_shift/su_max 0.001
_refine_ls_shift/su_mean 0.000
_refine_ls_structure_factor_coef Fsqd
_refine_ls_weighting_details 'calc w=1/[\s^2^(Fo^2^)+(0.0326P)^2^+0.1448P] where P=(Fo^2^+2Fc^2^)/3'
_refine_ls_weighting_scheme calc
_refine_ls_wR_factor_gt 0.0830
_refine_ls_wR_factor_ref 0.1057
_reflns_number_gt 6261
_reflns_number_total 8295
_reflns_threshold_expression >2sigma(I)
_cod_data_source_file c0dt00774a.txt
_cod_data_source_block 18
_cod_depositor_comments
;
The following automatic conversions were performed:

'_exptl_absorpt_correction_type' value 'MULTI-SCAN' changed to
'multi-scan' according to
/home/saulius/struct/CIF-dictionaries/cif_core.dic dictionary named
'cif_core.dic' version 2.4.2 from 2011-04-26.

Automatic conversion script
Id: cif_fix_values 1891 2012-01-12 08:04:46Z andrius 
;
_cod_original_sg_symbol_Hall -P1
_cod_original_sg_symbol_H-M P-1
_cod_original_formula_sum 'C23.50 H45 B Cl3 N11 O P Rh S2'
_cod_database_code 7026845

loop_
_symmetry_equiv_pos_as_xyz
'x, y, z'
'-x, -y, -z'

loop_
_atom_site_label
_atom_site_type_symbol
_atom_site_fract_x
_atom_site_fract_y
_atom_site_fract_z
_atom_site_U_iso_or_equiv
_atom_site_adp_type
_atom_site_occupancy
_atom_site_symmetry_multiplicity
_atom_site_calc_flag
_atom_site_refinement_flags
Rh1 Rh 0.56937(3) 0.813386(19) 0.738305(16) 0.01306(8) Uani 1 1 d .
P1 P 0.76385(9) 0.89862(7) 0.78265(5) 0.0146(2) Uani 1 1 d .
S1 S 0.64564(10) 0.66500(6) 0.65408(6) 0.0182(2) Uani 1 1 d .
S2 S 0.24711(11) 0.74375(8) 0.90852(6) 0.0254(2) Uani 1 1 d .
O1 O 0.4687(3) 1.0025(2) 0.8281(2) 0.0354(7) Uani 1 1 d .
N1 N 0.3087(3) 0.6670(2) 0.69083(16) 0.0112(6) Uani 1 1 d .
N2 N 0.3865(3) 0.7623(2) 0.67260(17) 0.0135(6) Uani 1 1 d .
N3 N 0.4377(3) 0.5108(2) 0.69347(17) 0.0156(7) Uani 1 1 d .
N4 N 0.3952(3) 0.3973(2) 0.67358(18) 0.0185(7) Uani 1 1 d .
N5 N 0.5694(3) 0.4475(2) 0.60388(17) 0.0148(6) Uani 1 1 d .
N6 N 0.4231(3) 0.6259(2) 0.84753(17) 0.0146(6) Uani 1 1 d .
N7 N 0.5322(3) 0.5897(2) 0.88221(18) 0.0141(6) Uani 1 1 d .
N8 N 0.4625(3) 0.6948(2) 0.99346(17) 0.0167(7) Uani 1 1 d .
N9 N 0.8221(3) 0.9869(2) 0.69831(18) 0.0159(7) Uani 1 1 d .
N10 N 0.7744(3) 0.9903(2) 0.87831(18) 0.0178(7) Uani 1 1 d .
N11 N 0.8754(3) 0.8192(2) 0.78990(18) 0.0187(7) Uani 1 1 d .
B1 B 0.3516(4) 0.5760(3) 0.7512(2) 0.0157(9) Uani 1 1 d .
H1 H 0.2765 0.5227 0.7667 0.019 Uiso 1 1 calc R
C1 C 0.5116(4) 0.9315(3) 0.7952(2) 0.0214(9) Uani 1 1 d .
C3 C 0.1942(4) 0.6686(3) 0.6474(2) 0.0174(8) Uani 1 1 d .
C4 C 0.2008(4) 0.7666(3) 0.6002(2) 0.0190(8) Uani 1 1 d .
H4 H 0.1354 0.7909 0.5627 0.023 Uiso 1 1 calc R
C5 C 0.3212(4) 0.8226(3) 0.6183(2) 0.0153(8) Uani 1 1 d .
C6 C 0.0870(4) 0.5777(3) 0.6533(2) 0.0235(9) Uani 1 1 d .
H6A H 0.1066 0.5085 0.6241 0.035 Uiso 1 1 calc R
H6B H 0.0131 0.5975 0.6187 0.035 Uiso 1 1 calc R
H6C H 0.0704 0.5673 0.7211 0.035 Uiso 1 1 calc R
C7 C 0.3765(4) 0.9352(3) 0.5863(2) 0.0243(9) Uani 1 1 d .
H7A H 0.3638 0.9928 0.6344 0.036 Uiso 1 1 calc R
H7B H 0.3357 0.9485 0.5241 0.036 Uiso 1 1 calc R
H7C H 0.4660 0.9378 0.5797 0.036 Uiso 1 1 calc R
C8 C 0.5434(4) 0.5418(2) 0.6519(2) 0.0143(8) Uani 1 1 d .
C9 C 0.4748(4) 0.3630(3) 0.6200(2) 0.0176(8) Uani 1 1 d .
C10 C 0.4698(4) 0.2455(3) 0.5824(2) 0.0208(8) Uani 1 1 d .
H10A H 0.3928 0.2001 0.6004 0.031 Uiso 1 1 calc R
H10B H 0.5419 0.2158 0.6101 0.031 Uiso 1 1 calc R
H10C H 0.4713 0.2436 0.5119 0.031 Uiso 1 1 calc R
C11 C 0.6793(4) 0.4397(3) 0.5506(2) 0.0194(8) Uani 1 1 d .
H11A H 0.7058 0.5115 0.5210 0.023 Uiso 1 1 calc R
H11B H 0.6576 0.3813 0.4980 0.023 Uiso 1 1 calc R
C12 C 0.7866(4) 0.4123(3) 0.6146(2) 0.0261(9) Uani 1 1 d .
H12A H 0.8082 0.4697 0.6671 0.039 Uiso 1 1 calc R
H12B H 0.8590 0.4099 0.5764 0.039 Uiso 1 1 calc R
H12C H 0.7622 0.3397 0.6418 0.039 Uiso 1 1 calc R
C13 C 0.3779(4) 0.6878(3) 0.9153(2) 0.0164(8) Uani 1 1 d .
C14 C 0.5520(4) 0.6337(3) 0.9704(2) 0.0172(8) Uani 1 1 d .
C15 C 0.6616(4) 0.6207(3) 1.0370(2) 0.0235(9) Uani 1 1 d .
H15A H 0.7030 0.5613 1.0108 0.035 Uiso 1 1 calc R
H15B H 0.6331 0.6016 1.1006 0.035 Uiso 1 1 calc R
H15C H 0.7205 0.6909 1.0430 0.035 Uiso 1 1 calc R
C16 C 0.4528(4) 0.7536(3) 1.0860(2) 0.0241(9) Uani 1 1 d .
H16A H 0.4181 0.8226 1.0742 0.029 Uiso 1 1 calc R
H16B H 0.5372 0.7753 1.1183 0.029 Uiso 1 1 calc R
C17 C 0.3705(4) 0.6828(3) 1.1525(2) 0.0307(10) Uani 1 1 d .
H17A H 0.2855 0.6649 1.1225 0.046 Uiso 1 1 calc R
H17B H 0.3694 0.7242 1.2142 0.046 Uiso 1 1 calc R
H17C H 0.4036 0.6137 1.1634 0.046 Uiso 1 1 calc R
C18 C 0.8426(4) 0.9321(3) 0.6056(2) 0.0211(8) Uani 1 1 d .
H18A H 0.7621 0.9050 0.5704 0.032 Uiso 1 1 calc R
H18B H 0.8866 0.8691 0.6175 0.032 Uiso 1 1 calc R
H18C H 0.8929 0.9856 0.5672 0.032 Uiso 1 1 calc R
C19 C 0.7576(4) 1.0816(3) 0.6830(2) 0.0252(9) Uani 1 1 d .
H19A H 0.8045 1.1329 0.6408 0.038 Uiso 1 1 calc R
H19B H 0.7509 1.1204 0.7452 0.038 Uiso 1 1 calc R
H19C H 0.6739 1.0551 0.6528 0.038 Uiso 1 1 calc R
C20 C 0.8851(4) 1.0737(3) 0.9014(2) 0.0245(9) Uani 1 1 d .
H20A H 0.8610 1.1403 0.9321 0.037 Uiso 1 1 calc R
H20B H 0.9255 1.0936 0.8420 0.037 Uiso 1 1 calc R
H20C H 0.9432 1.0434 0.9456 0.037 Uiso 1 1 calc R
C21 C 0.7174(4) 0.9494(3) 0.9664(2) 0.0235(9) Uani 1 1 d .
H21A H 0.7781 0.9165 1.0061 0.035 Uiso 1 1 calc R
H21B H 0.6441 0.8929 0.9485 0.035 Uiso 1 1 calc R
H21C H 0.6921 1.0116 1.0030 0.035 Uiso 1 1 calc R
C22 C 1.0074(4) 0.8665(3) 0.7944(2) 0.0242(9) Uani 1 1 d .
H22A H 1.0378 0.8843 0.8619 0.036 Uiso 1 1 calc R
H22B H 1.0188 0.9345 0.7585 0.036 Uiso 1 1 calc R
H22C H 1.0543 0.8123 0.7660 0.036 Uiso 1 1 calc R
C23 C 0.8539(4) 0.7181(3) 0.8442(2) 0.0218(8) Uani 1 1 d .
H23A H 0.8967 0.6612 0.8152 0.033 Uiso 1 1 calc R
H23B H 0.7642 0.6902 0.8423 0.033 Uiso 1 1 calc R
H23C H 0.8863 0.7353 0.9113 0.033 Uiso 1 1 calc R
C24 C 0.8705(4) 0.7455(3) 0.2832(3) 0.0333(10) Uani 1 1 d .
H24A H 0.8134 0.6739 0.2702 0.040 Uiso 1 1 calc R
H24B H 0.9464 0.7416 0.2482 0.040 Uiso 1 1 calc R
Cl1 Cl 0.91157(14) 0.76432(11) 0.40758(8) 0.0532(4) Uani 1 1 d .
Cl2 Cl 0.79706(13) 0.85502(9) 0.23965(8) 0.0437(3) Uani 1 1 d .
C25 C 0.9396(14) 0.4867(11) 0.9844(9) 0.074(4) Uani 0.50 1 d P
H25A H 0.8906 0.4301 1.0221 0.089 Uiso 0.50 1 calc PR
H25B H 0.8965 0.5517 0.9750 0.089 Uiso 0.50 1 calc PR
Cl3 Cl 1.0226(6) 0.5508(4) 1.0893(3) 0.0722(15) Uani 0.50 1 d P
Cl4 Cl 1.0196(5) 0.4116(4) 0.9119(3) 0.0585(11) Uani 0.50 1 d P

loop_
_atom_site_aniso_label
_atom_site_aniso_U_11
_atom_site_aniso_U_22
_atom_site_aniso_U_33
_atom_site_aniso_U_23
_atom_site_aniso_U_13
_atom_site_aniso_U_12
Rh1 0.01646(19) 0.00980(12) 0.01212(12) -0.00054(8) -0.00088(9) 0.00069(10)
P1 0.0184(6) 0.0127(4) 0.0118(4) 0.0003(3) 0.0005(3) 0.0001(3)
S1 0.0212(6) 0.0124(4) 0.0203(4) -0.0017(3) 0.0070(3) -0.0009(3)
S2 0.0311(7) 0.0329(5) 0.0164(4) -0.0045(3) -0.0015(4) 0.0200(4)
O1 0.028(2) 0.0260(14) 0.0503(17) -0.0159(12) -0.0035(13) 0.0044(13)
N1 0.0094(18) 0.0141(12) 0.0104(11) -0.0005(9) -0.0006(10) 0.0035(11)
N2 0.0149(19) 0.0118(12) 0.0126(12) 0.0013(9) -0.0026(11) -0.0009(11)
N3 0.025(2) 0.0102(12) 0.0100(12) -0.0001(9) 0.0023(11) -0.0020(12)
N4 0.030(2) 0.0088(12) 0.0141(13) -0.0001(10) 0.0005(12) -0.0032(12)
N5 0.019(2) 0.0133(13) 0.0120(12) -0.0023(9) 0.0024(11) 0.0025(12)
N6 0.019(2) 0.0127(12) 0.0127(12) 0.0017(10) -0.0013(11) 0.0046(12)
N7 0.0091(18) 0.0164(13) 0.0174(13) 0.0045(10) 0.0007(11) 0.0026(11)
N8 0.023(2) 0.0147(13) 0.0127(12) -0.0008(10) -0.0014(11) 0.0041(12)
N9 0.018(2) 0.0153(13) 0.0146(13) 0.0031(10) 0.0007(11) 0.0029(12)
N10 0.021(2) 0.0178(13) 0.0132(12) -0.0022(10) 0.0009(11) -0.0013(12)
N11 0.020(2) 0.0157(13) 0.0197(13) 0.0037(10) -0.0008(12) 0.0001(12)
B1 0.021(3) 0.0122(16) 0.0132(16) -0.0006(13) 0.0046(15) 0.0003(16)
C1 0.026(3) 0.0131(16) 0.0242(17) -0.0068(13) -0.0003(15) 0.0017(15)
C3 0.017(2) 0.0205(16) 0.0133(14) -0.0032(12) 0.0014(13) -0.0014(14)
C4 0.024(3) 0.0201(16) 0.0127(14) 0.0002(12) -0.0023(14) 0.0052(15)
C5 0.019(2) 0.0178(15) 0.0101(14) -0.0001(11) 0.0005(13) 0.0070(14)
C6 0.012(2) 0.0284(19) 0.0290(18) 0.0025(14) -0.0034(15) 0.0006(16)
C7 0.036(3) 0.0172(16) 0.0192(16) 0.0045(13) -0.0007(16) 0.0017(16)
C8 0.020(2) 0.0140(15) 0.0098(13) 0.0009(11) -0.0012(13) 0.0052(14)
C9 0.026(3) 0.0148(15) 0.0098(14) 0.0001(11) -0.0015(13) -0.0017(15)
C10 0.027(3) 0.0131(15) 0.0208(16) -0.0025(12) -0.0012(15) 0.0012(15)
C11 0.025(3) 0.0161(16) 0.0170(15) -0.0021(12) 0.0054(14) 0.0011(15)
C12 0.025(3) 0.0247(18) 0.0274(18) -0.0028(14) 0.0029(16) 0.0000(17)
C13 0.020(2) 0.0148(15) 0.0143(14) 0.0004(11) 0.0009(13) 0.0027(14)
C14 0.020(2) 0.0142(15) 0.0167(15) 0.0045(12) -0.0003(14) -0.0008(14)
C15 0.025(3) 0.0233(18) 0.0209(16) 0.0068(13) -0.0026(15) -0.0010(16)
C16 0.036(3) 0.0222(17) 0.0145(15) -0.0068(13) -0.0059(15) 0.0100(17)
C17 0.042(3) 0.040(2) 0.0142(16) 0.0000(14) 0.0047(16) 0.018(2)
C18 0.025(3) 0.0209(17) 0.0175(16) 0.0015(13) 0.0033(14) 0.0018(16)
C19 0.035(3) 0.0181(17) 0.0246(17) 0.0051(13) 0.0066(16) 0.0069(17)
C20 0.028(3) 0.0214(17) 0.0217(17) -0.0041(13) 0.0001(15) -0.0020(16)
C21 0.030(3) 0.0233(17) 0.0174(16) 0.0020(13) 0.0023(15) 0.0040(16)
C22 0.027(3) 0.0210(17) 0.0246(18) -0.0024(13) 0.0025(16) 0.0028(16)
C23 0.015(2) 0.0247(18) 0.0291(18) 0.0097(14) -0.0019(15) 0.0131(16)
C24 0.030(3) 0.033(2) 0.034(2) -0.0049(16) 0.0058(18) -0.0037(19)
Cl1 0.0485(10) 0.0638(8) 0.0423(6) -0.0146(5) -0.0154(6) 0.0055(7)
Cl2 0.0485(9) 0.0337(5) 0.0447(6) 0.0057(4) 0.0051(5) -0.0081(5)
C25 0.081(13) 0.084(8) 0.068(8) -0.011(6) -0.012(7) 0.060(9)
Cl3 0.093(5) 0.062(3) 0.0554(19) 0.0013(19) 0.021(3) -0.012(2)
Cl4 0.042(3) 0.085(3) 0.0514(17) -0.0048(19) 0.0043(14) 0.023(2)

loop_
_atom_type_symbol
_atom_type_description
_atom_type_scat_dispersion_real
_atom_type_scat_dispersion_imag
_atom_type_scat_source
C C 0.0033 0.0016 'International Tables Vol C Tables 4.2.6.8 and 6.1.1.4'
H H 0.0000 0.0000 'International Tables Vol C Tables 4.2.6.8 and 6.1.1.4'
B B 0.0013 0.0007 'International Tables Vol C Tables 4.2.6.8 and 6.1.1.4'
N N 0.0061 0.0033 'International Tables Vol C Tables 4.2.6.8 and 6.1.1.4'
O O 0.0106 0.0060 'International Tables Vol C Tables 4.2.6.8 and 6.1.1.4'
P P 0.1023 0.0942 'International Tables Vol C Tables 4.2.6.8 and 6.1.1.4'
S S 0.1246 0.1234 'International Tables Vol C Tables 4.2.6.8 and 6.1.1.4'
Rh Rh -1.1178 0.9187 'International Tables Vol C Tables 4.2.6.8 and 6.1.1.4'
Cl Cl 0.1484 0.1585 'International Tables Vol C Tables 4.2.6.8 and 6.1.1.4'

loop_
_geom_angle_atom_site_label_1
_geom_angle_atom_site_label_2
_geom_angle_atom_site_label_3
_geom_angle
C1 Rh1 N2 87.65(14)
C1 Rh1 P1 88.29(13)
N2 Rh1 P1 166.56(7)
C1 Rh1 S1 176.23(11)
N2 Rh1 S1 91.57(8)
P1 Rh1 S1 91.65(4)
N11 P1 N10 111.96(15)
N11 P1 N9 99.41(16)
N10 P1 N9 99.35(13)
N11 P1 Rh1 117.30(11)
N10 P1 Rh1 114.48(13)
N9 P1 Rh1 111.76(11)
C8 S1 Rh1 112.05(13)
C3 N1 N2 109.4(2)
C3 N1 B1 128.1(3)
N2 N1 B1 122.6(3)
C5 N2 N1 107.5(3)
C5 N2 Rh1 126.7(2)
N1 N2 Rh1 125.19(18)
C8 N3 N4 110.2(3)
C8 N3 B1 133.1(3)
N4 N3 B1 116.5(3)
C9 N4 N3 105.7(3)
C9 N5 C8 106.4(3)
C9 N5 C11 127.4(3)
C8 N5 C11 126.1(3)
C13 N6 N7 111.5(2)
C13 N6 B1 125.7(3)
N7 N6 B1 121.5(3)
C14 N7 N6 104.0(3)
C14 N8 C13 107.7(3)
C14 N8 C16 127.0(3)
C13 N8 C16 125.2(3)
C19 N9 C18 110.8(3)
C19 N9 P1 115.5(3)
C18 N9 P1 114.8(2)
C20 N10 C21 111.5(2)
C20 N10 P1 121.8(3)
C21 N10 P1 117.1(2)
C22 N11 C23 111.3(3)
C22 N11 P1 122.1(2)
C23 N11 P1 118.4(3)
N1 B1 N6 111.4(2)
N1 B1 N3 110.4(3)
N6 B1 N3 109.1(3)
N1 B1 H1 108.6
N6 B1 H1 108.6
N3 B1 H1 108.6
O1 C1 Rh1 175.8(3)
N1 C3 C4 107.0(3)
N1 C3 C6 123.4(3)
C4 C3 C6 129.6(3)
C3 C4 C5 106.6(3)
C3 C4 H4 126.7
C5 C4 H4 126.7
N2 C5 C4 109.5(3)
N2 C5 C7 122.2(3)
C4 C5 C7 128.3(3)
C3 C6 H6A 109.5
C3 C6 H6B 109.5
H6A C6 H6B 109.5
C3 C6 H6C 109.5
H6A C6 H6C 109.5
H6B C6 H6C 109.5
C5 C7 H7A 109.5
C5 C7 H7B 109.5
H7A C7 H7B 109.5
C5 C7 H7C 109.5
H7A C7 H7C 109.5
H7B C7 H7C 109.5
N3 C8 N5 106.1(3)
N3 C8 S1 133.2(3)
N5 C8 S1 120.5(3)
N4 C9 N5 111.5(3)
N4 C9 C10 125.1(3)
N5 C9 C10 123.4(4)
C9 C10 H10A 109.5
C9 C10 H10B 109.5
H10A C10 H10B 109.5
C9 C10 H10C 109.5
H10A C10 H10C 109.5
H10B C10 H10C 109.5
N5 C11 C12 112.2(3)
N5 C11 H11A 109.2
C12 C11 H11A 109.2
N5 C11 H11B 109.2
C12 C11 H11B 109.2
H11A C11 H11B 107.9
C11 C12 H12A 109.5
C11 C12 H12B 109.5
H12A C12 H12B 109.5
C11 C12 H12C 109.5
H12A C12 H12C 109.5
H12B C12 H12C 109.5
N6 C13 N8 104.9(3)
N6 C13 S2 128.5(2)
N8 C13 S2 126.6(3)
N7 C14 N8 111.8(3)
N7 C14 C15 124.1(4)
N8 C14 C15 124.1(3)
C14 C15 H15A 109.5
C14 C15 H15B 109.5
H15A C15 H15B 109.5
C14 C15 H15C 109.5
H15A C15 H15C 109.5
H15B C15 H15C 109.5
N8 C16 C17 112.3(3)
N8 C16 H16A 109.1
C17 C16 H16A 109.1
N8 C16 H16B 109.1
C17 C16 H16B 109.1
H16A C16 H16B 107.9
C16 C17 H17A 109.5
C16 C17 H17B 109.5
H17A C17 H17B 109.5
C16 C17 H17C 109.5
H17A C17 H17C 109.5
H17B C17 H17C 109.5
N9 C18 H18A 109.5
N9 C18 H18B 109.5
H18A C18 H18B 109.5
N9 C18 H18C 109.5
H18A C18 H18C 109.5
H18B C18 H18C 109.5
N9 C19 H19A 109.5
N9 C19 H19B 109.5
H19A C19 H19B 109.5
N9 C19 H19C 109.5
H19A C19 H19C 109.5
H19B C19 H19C 109.5
N10 C20 H20A 109.5
N10 C20 H20B 109.5
H20A C20 H20B 109.5
N10 C20 H20C 109.5
H20A C20 H20C 109.5
H20B C20 H20C 109.5
N10 C21 H21A 109.5
N10 C21 H21B 109.5
H21A C21 H21B 109.5
N10 C21 H21C 109.5
H21A C21 H21C 109.5
H21B C21 H21C 109.5
N11 C22 H22A 109.5
N11 C22 H22B 109.5
H22A C22 H22B 109.5
N11 C22 H22C 109.5
H22A C22 H22C 109.5
H22B C22 H22C 109.5
N11 C23 H23A 109.5
N11 C23 H23B 109.5
H23A C23 H23B 109.5
N11 C23 H23C 109.5
H23A C23 H23C 109.5
H23B C23 H23C 109.5
Cl1 C24 Cl2 111.8(2)
Cl1 C24 H24A 109.3
Cl2 C24 H24A 109.3
Cl1 C24 H24B 109.3
Cl2 C24 H24B 109.3
H24A C24 H24B 107.9
Cl4 C25 Cl3 116.0(7)
Cl4 C25 H25A 104.2
Cl3 C25 H25A 91.6
Cl4 C25 H25B 134.0
Cl3 C25 H25B 91.6
H25A C25 H25B 111.5

loop_
_geom_bond_atom_site_label_1
_geom_bond_atom_site_label_2
_geom_bond_distance
_geom_bond_site_symmetry_2
Rh1 C1 1.828(4) .
Rh1 N2 2.128(3) .
Rh1 P1 2.2441(12) .
Rh1 S1 2.3962(12) .
P1 N11 1.669(3) .
P1 N10 1.688(3) .
P1 N9 1.706(3) .
S1 C8 1.718(3) .
S2 C13 1.673(4) .
O1 C1 1.138(5) .
N1 C3 1.355(5) .
N1 N2 1.366(4) .
N1 B1 1.531(4) .
N2 C5 1.327(4) .
N3 C8 1.326(5) .
N3 N4 1.397(3) .
N3 B1 1.558(5) .
N4 C9 1.284(5) .
N5 C9 1.371(4) .
N5 C8 1.382(4) .
N5 C11 1.458(5) .
N6 C13 1.346(4) .
N6 N7 1.398(4) .
N6 B1 1.558(4) .
N7 C14 1.310(4) .
N8 C14 1.361(5) .
N8 C13 1.372(4) .
N8 C16 1.465(4) .
N9 C19 1.458(4) .
N9 C18 1.473(4) .
N10 C20 1.458(4) .
N10 C21 1.475(5) .
N11 C22 1.458(5) .
N11 C23 1.464(4) .
B1 H1 1.0000 .
C3 C4 1.379(4) .
C3 C6 1.484(5) .
C4 C5 1.382(5) .
C4 H4 0.9500 .
C5 C7 1.503(5) .
C6 H6A 0.9800 .
C6 H6B 0.9800 .
C6 H6C 0.9800 .
C7 H7A 0.9800 .
C7 H7B 0.9800 .
C7 H7C 0.9800 .
C9 C10 1.494(4) .
C10 H10A 0.9800 .
C10 H10B 0.9800 .
C10 H10C 0.9800 .
C11 C12 1.513(5) .
C11 H11A 0.9900 .
C11 H11B 0.9900 .
C12 H12A 0.9800 .
C12 H12B 0.9800 .
C12 H12C 0.9800 .
C14 C15 1.499(5) .
C15 H15A 0.9800 .
C15 H15B 0.9800 .
C15 H15C 0.9800 .
C16 C17 1.523(6) .
C16 H16A 0.9900 .
C16 H16B 0.9900 .
C17 H17A 0.9800 .
C17 H17B 0.9800 .
C17 H17C 0.9800 .
C18 H18A 0.9800 .
C18 H18B 0.9800 .
C18 H18C 0.9800 .
C19 H19A 0.9800 .
C19 H19B 0.9800 .
C19 H19C 0.9800 .
C20 H20A 0.9800 .
C20 H20B 0.9800 .
C20 H20C 0.9800 .
C21 H21A 0.9800 .
C21 H21B 0.9800 .
C21 H21C 0.9800 .
C22 H22A 0.9800 .
C22 H22B 0.9800 .
C22 H22C 0.9800 .
C23 H23A 0.9800 .
C23 H23B 0.9800 .
C23 H23C 0.9800 .
C24 Cl1 1.757(4) .
C24 Cl2 1.768(4) .
C24 H24A 0.9900 .
C24 H24B 0.9900 .
C25 Cl3 1.226(14) 2_767
C25 C25 1.35(3) 2_767
C25 Cl4 1.702(14) .
C25 Cl3 1.755(11) .
C25 Cl4 1.847(12) 2_767
C25 H25A 0.9900 .
C25 H25B 0.9900 .
Cl3 Cl4 0.698(5) 2_767
Cl3 C25 1.226(14) 2_767
Cl4 Cl3 0.698(5) 2_767
Cl4 C25 1.847(12) 2_767

loop_
_geom_torsion_atom_site_label_1
_geom_torsion_atom_site_label_2
_geom_torsion_atom_site_label_3
_geom_torsion_atom_site_label_4
_geom_torsion
C1 Rh1 P1 N11 158.25(15)
N2 Rh1 P1 N11 -129.3(4)
S1 Rh1 P1 N11 -25.52(12)
C1 Rh1 P1 N10 24.04(15)
N2 Rh1 P1 N10 96.5(4)
S1 Rh1 P1 N10 -159.73(11)
C1 Rh1 P1 N9 -87.91(16)
N2 Rh1 P1 N9 -15.5(4)
S1 Rh1 P1 N9 88.32(12)
N2 Rh1 S1 C8 -42.17(13)
P1 Rh1 S1 C8 150.88(11)
C3 N1 N2 C5 0.0(4)
B1 N1 N2 C5 179.6(3)
C3 N1 N2 Rh1 171.4(2)
B1 N1 N2 Rh1 -9.1(4)
C1 Rh1 N2 C5 55.3(3)
P1 Rh1 N2 C5 -17.2(6)
S1 Rh1 N2 C5 -121.0(3)
C1 Rh1 N2 N1 -114.4(3)
P1 Rh1 N2 N1 173.1(2)
S1 Rh1 N2 N1 69.3(2)
C8 N3 N4 C9 -0.7(3)
B1 N3 N4 C9 175.2(3)
C13 N6 N7 C14 -1.6(4)
B1 N6 N7 C14 -168.8(3)
N11 P1 N9 C19 -171.0(2)
N10 P1 N9 C19 -56.7(3)
Rh1 P1 N9 C19 64.5(2)
N11 P1 N9 C18 58.1(3)
N10 P1 N9 C18 172.4(3)
Rh1 P1 N9 C18 -66.4(3)
N11 P1 N10 C20 59.9(3)
N9 P1 N10 C20 -44.3(3)
Rh1 P1 N10 C20 -163.5(2)
N11 P1 N10 C21 -83.3(3)
N9 P1 N10 C21 172.5(3)
Rh1 P1 N10 C21 53.3(3)
N10 P1 N11 C22 -60.1(3)
N9 P1 N11 C22 44.1(3)
Rh1 P1 N11 C22 164.6(2)
N10 P1 N11 C23 85.6(3)
N9 P1 N11 C23 -170.2(2)
Rh1 P1 N11 C23 -49.7(3)
C3 N1 B1 N6 -131.9(3)
N2 N1 B1 N6 48.6(4)
C3 N1 B1 N3 106.7(4)
N2 N1 B1 N3 -72.8(3)
C13 N6 B1 N1 57.5(4)
N7 N6 B1 N1 -137.2(3)
C13 N6 B1 N3 179.7(3)
N7 N6 B1 N3 -15.0(4)
C8 N3 B1 N1 56.9(5)
N4 N3 B1 N1 -117.8(3)
C8 N3 B1 N6 -65.8(4)
N4 N3 B1 N6 119.5(3)
N2 N1 C3 C4 0.5(4)
B1 N1 C3 C4 -179.1(3)
N2 N1 C3 C6 -179.5(3)
B1 N1 C3 C6 0.9(5)
N1 C3 C4 C5 -0.7(4)
C6 C3 C4 C5 179.3(4)
N1 N2 C5 C4 -0.5(4)
Rh1 N2 C5 C4 -171.7(2)
N1 N2 C5 C7 178.3(3)
Rh1 N2 C5 C7 7.1(5)
C3 C4 C5 N2 0.8(4)
C3 C4 C5 C7 -177.9(3)
N4 N3 C8 N5 0.4(3)
B1 N3 C8 N5 -174.6(3)
N4 N3 C8 S1 -175.6(2)
B1 N3 C8 S1 9.4(5)
C9 N5 C8 N3 0.1(3)
C11 N5 C8 N3 -177.4(3)
C9 N5 C8 S1 176.7(2)
C11 N5 C8 S1 -0.8(4)
Rh1 S1 C8 N3 -6.5(4)
Rh1 S1 C8 N5 177.94(19)
N3 N4 C9 N5 0.8(3)
N3 N4 C9 C10 178.4(3)
C8 N5 C9 N4 -0.5(3)
C11 N5 C9 N4 176.9(3)
C8 N5 C9 C10 -178.3(3)
C11 N5 C9 C10 -0.8(5)
C9 N5 C11 C12 -88.9(4)
C8 N5 C11 C12 88.0(4)
N7 N6 C13 N8 2.3(4)
B1 N6 C13 N8 168.9(3)
N7 N6 C13 S2 -177.0(2)
B1 N6 C13 S2 -10.4(5)
C14 N8 C13 N6 -2.1(4)
C16 N8 C13 N6 -179.5(3)
C14 N8 C13 S2 177.2(3)
C16 N8 C13 S2 -0.1(5)
N6 N7 C14 N8 0.2(4)
N6 N7 C14 C15 -178.4(3)
C13 N8 C14 N7 1.2(4)
C16 N8 C14 N7 178.5(3)
C13 N8 C14 C15 179.8(3)
C16 N8 C14 C15 -2.9(5)
C14 N8 C16 C17 -93.1(5)
C13 N8 C16 C17 83.7(4)
